data_7034157
loop_
_publ_author_name
'Brown, Caleb A.'
'Nile, Terence A.'
'Mahon, Mary F.'
'Webster, Ruth L.'

_publ_section_title
;
 Iron catalysed Negishi cross-coupling using simple ethyl-monophosphines.
;
_journal_issue 27
_journal_name_full 'Dalton transactions (Cambridge, England : 2003)'
_journal_page_first 12189
_journal_page_last 12195
_journal_paper_doi 10.1039/c5dt00112a
_journal_volume 44
_journal_year 2015
_chemical_formula_sum 'C40 H38 Cl2 Fe P2'
_chemical_formula_weight 707.39
_chemical_name_systematic
; 
 ? 
;
_space_group_IT_number 2
_symmetry_cell_setting triclinic
_symmetry_space_group_name_Hall '-P 1'
_symmetry_space_group_name_H-M 'P -1'
_atom_sites_solution_hydrogens geom
_atom_sites_solution_primary direct
_atom_sites_solution_secondary difmap
_audit_creation_date
;
'Mon Oct 27 12:55:28 2014'
;
_audit_creation_method
;
CrysAlisPro, Agilent Technologies,
Version 1.171.37.33 (release 27-03-2014 CrysAlis171 .NET)
(compiled Mar 27 2014,17:12:48)
;
_audit_update_record
;
2014-11-25 deposited with the CCDC.
2015-02-23 downloaded from the CCDC.
;
_cell_angle_alpha 89.049(4)
_cell_angle_beta 84.880(4)
_cell_angle_gamma 68.014(4)
_cell_formula_units_Z 2
_cell_length_a 9.4059(4)
_cell_length_b 10.4593(5)
_cell_length_c 19.1213(8)
_cell_measurement_reflns_used 5630
_cell_measurement_temperature 150(2)
_cell_measurement_theta_max 29.1800
_cell_measurement_theta_min 3.6950
_cell_volume 1737.08(14)
_computing_cell_refinement
;
CrysAlisPro, Agilent Technologies,
Version 1.171.37.33 (release 27-03-2014 CrysAlis171 .NET)
(compiled Mar 27 2014,17:12:48)
;
_computing_data_collection
;
CrysAlisPro, Agilent Technologies,
Version 1.171.37.33 (release 27-03-2014 CrysAlis171 .NET)
(compiled Mar 27 2014,17:12:48)
;
_computing_data_reduction
;
CrysAlisPro, Agilent Technologies,
Version 1.171.37.33 (release 27-03-2014 CrysAlis171 .NET)
(compiled Mar 27 2014,17:12:48)
;
_computing_molecular_graphics 'ORTEX (P.McArdle, 1995)'
_computing_publication_material 'SHELXL-97/2 (Sheldrick,1997)'
_computing_structure_refinement 'SHELXL-97 (Sheldrick, 1997)'
_computing_structure_solution 'SHELXS-97 (Sheldrick, 1990)'
_diffrn_ambient_temperature 150(2)
_diffrn_detector 'CCD plate'
_diffrn_detector_area_resol_mean 8.0734
_diffrn_detector_type EosS2
_diffrn_measured_fraction_theta_full 0.998
_diffrn_measured_fraction_theta_max 0.998
_diffrn_measurement_device 'four-circle diffractometer'
_diffrn_measurement_device_type 'New Xcalibur, EosS2'
_diffrn_measurement_method '\w scans'
_diffrn_radiation_monochromator graphite
_diffrn_radiation_probe x-ray
_diffrn_radiation_source 'fine-focus sealed tube'
_diffrn_radiation_type 'Mo K\a'
_diffrn_radiation_wavelength 0.71073
_diffrn_reflns_av_R_equivalents 0.0294
_diffrn_reflns_av_sigmaI/netI 0.0596
_diffrn_reflns_limit_h_max 8
_diffrn_reflns_limit_h_min -12
_diffrn_reflns_limit_k_max 13
_diffrn_reflns_limit_k_min -13
_diffrn_reflns_limit_l_max 24
_diffrn_reflns_limit_l_min -24
_diffrn_reflns_number 15560
_diffrn_reflns_theta_full 27.48
_diffrn_reflns_theta_max 27.48
_diffrn_reflns_theta_min 3.31
_diffrn_source 'Enhance (Mo) X-ray Source'
_exptl_absorpt_coefficient_mu 0.708
_exptl_absorpt_correction_T_max 1.00000
_exptl_absorpt_correction_T_min 0.97866
_exptl_absorpt_correction_type multi-scan
_exptl_absorpt_process_details
;
CrysAlisPro, Agilent Technologies,
Version 1.171.37.33 (release 27-03-2014 CrysAlis171 .NET)
(compiled Mar 27 2014,17:12:48)
Empirical absorption correction using spherical harmonics,
 implemented in SCALE3 ABSPACK scaling algorithm.
Empirical absorption correction using spherical harmonics,
 implemented in SCALE3 ABSPACK scaling algorithm.
;
_exptl_crystal_colour colorless
_exptl_crystal_density_diffrn 1.352
_exptl_crystal_density_method 'not measured'
_exptl_crystal_description block
_exptl_crystal_F_000 736
_exptl_crystal_size_max 0.3550
_exptl_crystal_size_mid 0.2201
_exptl_crystal_size_min 0.1414
_refine_diff_density_max 0.443
_refine_diff_density_min -0.341
_refine_diff_density_rms 0.066
_refine_ls_extinction_method none
_refine_ls_goodness_of_fit_ref 1.020
_refine_ls_hydrogen_treatment constr
_refine_ls_matrix_type full
_refine_ls_number_parameters 406
_refine_ls_number_reflns 7961
_refine_ls_number_restraints 0
_refine_ls_restrained_S_all 1.020
_refine_ls_R_factor_all 0.0638
_refine_ls_R_factor_gt 0.0432
_refine_ls_shift/su_max 0.001
_refine_ls_shift/su_mean 0.000
_refine_ls_structure_factor_coef Fsqd
_refine_ls_weighting_details 'calc w=1/[\s^2^(Fo^2^)+(0.0315P)^2^+0.4393P] where P=(Fo^2^+2Fc^2^)/3'
_refine_ls_weighting_scheme calc
_refine_ls_wR_factor_gt 0.0814
_refine_ls_wR_factor_ref 0.0886
_reflns_number_gt 6167
_reflns_number_total 7961
_reflns_threshold_expression >2sigma(I)
_cod_data_source_file c5dt00112a1.cif
_cod_data_source_block e14rlw1
_cod_depositor_comments 'Adding full bibliography for 7034157.cif.'
_cod_original_cell_volume 1737.08(13)
_cod_database_code 7034157

loop_
_symmetry_equiv_pos_as_xyz
'x, y, z'
'-x, -y, -z'

loop_
_atom_site_label
_atom_site_type_symbol
_atom_site_fract_x
_atom_site_fract_y
_atom_site_fract_z
_atom_site_U_iso_or_equiv
_atom_site_adp_type
_atom_site_occupancy
_atom_site_symmetry_multiplicity
_atom_site_calc_flag
_atom_site_refinement_flags
Fe1 Fe 0.69156(4) 0.81213(3) 0.732785(16) 0.01702(9) Uani 1 1 d .
Cl1 Cl 0.79007(7) 0.85922(6) 0.62941(3) 0.02768(14) Uani 1 1 d .
Cl2 Cl 0.80999(7) 0.66793(6) 0.81666(3) 0.02691(14) Uani 1 1 d .
P1 P 0.60091(7) 1.04556(6) 0.78238(3) 0.01782(13) Uani 1 1 d .
P2 P 0.49242(6) 0.73020(5) 0.69954(3) 0.01610(13) Uani 1 1 d .
C1 C 0.7659(2) 1.0857(2) 0.80300(11) 0.0194(5) Uani 1 1 d .
C2 C 0.7917(3) 1.2032(2) 0.78035(13) 0.0274(6) Uani 1 1 d .
H2 H 0.7206 1.2681 0.7525 0.033 Uiso 1 1 calc R
C3 C 0.9201(3) 1.2264(3) 0.79796(14) 0.0333(6) Uani 1 1 d .
H3 H 0.9366 1.3065 0.7818 0.040 Uiso 1 1 calc R
C4 C 1.0239(3) 1.1338(3) 0.83892(13) 0.0295(6) Uani 1 1 d .
H4 H 1.1110 1.1505 0.8514 0.035 Uiso 1 1 calc R
C5 C 1.0000(3) 1.0164(3) 0.86174(13) 0.0290(6) Uani 1 1 d .
H5 H 1.0707 0.9526 0.8901 0.035 Uiso 1 1 calc R
C6 C 0.8740(3) 0.9919(2) 0.84339(12) 0.0271(5) Uani 1 1 d .
H6 H 0.8602 0.9099 0.8584 0.032 Uiso 1 1 calc R
C7 C 0.4752(2) 1.0845(2) 0.86428(11) 0.0194(5) Uani 1 1 d .
C8 C 0.4231(3) 1.2145(2) 0.89631(12) 0.0270(5) Uani 1 1 d .
H8 H 0.4533 1.2847 0.8757 0.032 Uiso 1 1 calc R
C9 C 0.3273(3) 1.2419(3) 0.95823(13) 0.0325(6) Uani 1 1 d .
H9 H 0.2916 1.3308 0.9799 0.039 Uiso 1 1 calc R
C10 C 0.2837(3) 1.1393(3) 0.98844(13) 0.0338(6) Uani 1 1 d .
H10 H 0.2182 1.1581 1.0309 0.041 Uiso 1 1 calc R
C11 C 0.3347(3) 1.0099(3) 0.95727(13) 0.0295(6) Uani 1 1 d .
H11 H 0.3048 0.9398 0.9783 0.035 Uiso 1 1 calc R
C12 C 0.4304(3) 0.9824(2) 0.89481(12) 0.0230(5) Uani 1 1 d .
H12 H 0.4651 0.8937 0.8731 0.028 Uiso 1 1 calc R
C13 C 0.5005(3) 1.1825(2) 0.72303(12) 0.0213(5) Uani 1 1 d .
H13A H 0.4753 1.2730 0.7464 0.026 Uiso 1 1 calc R
H13B H 0.5703 1.1778 0.6804 0.026 Uiso 1 1 calc R
C14 C 0.3518(3) 1.1728(2) 0.70118(13) 0.0253(5) Uani 1 1 d .
H14A H 0.3773 1.0879 0.6725 0.030 Uiso 1 1 calc R
H14B H 0.2862 1.1669 0.7436 0.030 Uiso 1 1 calc R
C15 C 0.2643(2) 1.2969(2) 0.65944(12) 0.0201(5) Uani 1 1 d .
C16 C 0.1789(3) 1.4232(2) 0.69356(12) 0.0243(5) Uani 1 1 d .
H16 H 0.1706 1.4291 0.7434 0.029 Uiso 1 1 calc R
C17 C 0.1061(3) 1.5398(2) 0.65546(13) 0.0273(6) Uani 1 1 d .
H17 H 0.0493 1.6253 0.6792 0.033 Uiso 1 1 calc R
C18 C 0.1161(3) 1.5319(2) 0.58318(14) 0.0298(6) Uani 1 1 d .
H18 H 0.0663 1.6120 0.5571 0.036 Uiso 1 1 calc R
C19 C 0.1987(3) 1.4071(3) 0.54850(13) 0.0290(6) Uani 1 1 d .
H19 H 0.2052 1.4014 0.4987 0.035 Uiso 1 1 calc R
C20 C 0.2720(3) 1.2907(2) 0.58675(12) 0.0228(5) Uani 1 1 d .
H20 H 0.3282 1.2054 0.5628 0.027 Uiso 1 1 calc R
C21 C 0.5899(2) 0.5652(2) 0.65232(11) 0.0164(4) Uani 1 1 d .
C22 C 0.7472(3) 0.4956(2) 0.65721(12) 0.0211(5) Uani 1 1 d .
H22 H 0.8000 0.5320 0.6865 0.025 Uiso 1 1 calc R
C23 C 0.8275(3) 0.3731(2) 0.61951(12) 0.0242(5) Uani 1 1 d .
H23 H 0.9345 0.3258 0.6233 0.029 Uiso 1 1 calc R
C24 C 0.7510(3) 0.3207(2) 0.57654(12) 0.0235(5) Uani 1 1 d .
H24 H 0.8058 0.2378 0.5503 0.028 Uiso 1 1 calc R
C25 C 0.5943(3) 0.3887(2) 0.57158(12) 0.0248(5) Uani 1 1 d .
H25 H 0.5420 0.3520 0.5423 0.030 Uiso 1 1 calc R
C26 C 0.5139(3) 0.5106(2) 0.60934(12) 0.0214(5) Uani 1 1 d .
H26 H 0.4067 0.5569 0.6058 0.026 Uiso 1 1 calc R
C27 C 0.3616(2) 0.8362(2) 0.63789(11) 0.0167(4) Uani 1 1 d .
C28 C 0.4237(3) 0.8559(2) 0.57155(11) 0.0197(5) Uani 1 1 d .
H28 H 0.5312 0.8119 0.5592 0.024 Uiso 1 1 calc R
C29 C 0.3305(3) 0.9391(2) 0.52337(12) 0.0216(5) Uani 1 1 d .
H29 H 0.3739 0.9514 0.4782 0.026 Uiso 1 1 calc R
C30 C 0.1727(3) 1.0046(2) 0.54141(13) 0.0255(5) Uani 1 1 d .
H30 H 0.1084 1.0619 0.5086 0.031 Uiso 1 1 calc R
C31 C 0.1106(3) 0.9862(2) 0.60681(13) 0.0265(5) Uani 1 1 d .
H31 H 0.0032 1.0312 0.6191 0.032 Uiso 1 1 calc R
C32 C 0.2035(3) 0.9025(2) 0.65504(12) 0.0234(5) Uani 1 1 d .
H32 H 0.1592 0.8902 0.7000 0.028 Uiso 1 1 calc R
C33 C 0.3616(2) 0.7017(2) 0.76951(11) 0.0199(5) Uani 1 1 d .
H33A H 0.3002 0.7910 0.7935 0.024 Uiso 1 1 calc R
H33B H 0.2892 0.6689 0.7479 0.024 Uiso 1 1 calc R
C34 C 0.4419(3) 0.5976(2) 0.82462(12) 0.0248(5) Uani 1 1 d .
H34A H 0.4774 0.5030 0.8046 0.030 Uiso 1 1 calc R
H34B H 0.5333 0.6145 0.8372 0.030 Uiso 1 1 calc R
C35 C 0.3340(3) 0.6094(2) 0.89016(12) 0.0203(5) Uani 1 1 d .
C36 C 0.3713(3) 0.6372(3) 0.95510(13) 0.0310(6) Uani 1 1 d .
H36 H 0.4669 0.6469 0.9588 0.037 Uiso 1 1 calc R
C37 C 0.2711(3) 0.6511(3) 1.01505(13) 0.0375(7) Uani 1 1 d .
H37 H 0.2985 0.6705 1.0592 0.045 Uiso 1 1 calc R
C38 C 0.1324(3) 0.6370(2) 1.01074(13) 0.0312(6) Uani 1 1 d .
H38 H 0.0642 0.6460 1.0517 0.037 Uiso 1 1 calc R
C39 C 0.0934(3) 0.6096(2) 0.94639(12) 0.0273(6) Uani 1 1 d .
H39 H -0.0021 0.5995 0.9430 0.033 Uiso 1 1 calc R
C40 C 0.1926(3) 0.5968(2) 0.88679(12) 0.0247(5) Uani 1 1 d .
H40 H 0.1638 0.5790 0.8427 0.030 Uiso 1 1 calc R

loop_
_atom_site_aniso_label
_atom_site_aniso_U_11
_atom_site_aniso_U_22
_atom_site_aniso_U_33
_atom_site_aniso_U_23
_atom_site_aniso_U_13
_atom_site_aniso_U_12
Fe1 0.01646(17) 0.01806(16) 0.01606(16) 0.00212(12) -0.00346(12) -0.00552(13)
Cl1 0.0243(3) 0.0328(3) 0.0230(3) 0.0073(2) 0.0014(2) -0.0085(3)
Cl2 0.0298(3) 0.0260(3) 0.0246(3) 0.0064(2) -0.0127(2) -0.0080(2)
P1 0.0178(3) 0.0178(3) 0.0175(3) 0.0024(2) -0.0033(2) -0.0059(2)
P2 0.0146(3) 0.0180(3) 0.0146(3) 0.0014(2) -0.0013(2) -0.0048(2)
C1 0.0177(11) 0.0223(11) 0.0178(11) -0.0043(9) 0.0005(9) -0.0073(9)
C2 0.0255(13) 0.0275(12) 0.0307(14) 0.0065(11) -0.0076(11) -0.0107(10)
C3 0.0304(14) 0.0382(14) 0.0400(16) 0.0084(12) -0.0050(12) -0.0227(12)
C4 0.0207(13) 0.0432(15) 0.0268(13) -0.0032(11) -0.0015(10) -0.0145(11)
C5 0.0235(13) 0.0347(14) 0.0270(13) 0.0001(11) -0.0080(10) -0.0074(11)
C6 0.0276(13) 0.0270(12) 0.0269(13) 0.0050(10) -0.0073(10) -0.0098(11)
C7 0.0162(11) 0.0229(11) 0.0178(11) 0.0013(9) -0.0043(9) -0.0054(9)
C8 0.0272(13) 0.0238(12) 0.0270(13) 0.0011(10) -0.0020(10) -0.0064(10)
C9 0.0300(14) 0.0282(13) 0.0300(14) -0.0049(11) -0.0026(11) 0.0002(11)
C10 0.0229(13) 0.0444(16) 0.0221(13) 0.0019(12) 0.0009(10) 0.0004(12)
C11 0.0227(13) 0.0386(14) 0.0272(13) 0.0111(11) -0.0043(10) -0.0114(11)
C12 0.0211(12) 0.0242(12) 0.0222(12) 0.0024(10) -0.0060(9) -0.0058(10)
C13 0.0218(12) 0.0195(11) 0.0232(12) 0.0052(9) -0.0055(9) -0.0079(9)
C14 0.0269(13) 0.0234(12) 0.0285(13) 0.0054(10) -0.0097(10) -0.0115(10)
C15 0.0133(11) 0.0251(11) 0.0248(12) 0.0028(10) -0.0049(9) -0.0098(9)
C16 0.0220(12) 0.0311(13) 0.0224(12) -0.0004(10) -0.0027(10) -0.0127(10)
C17 0.0161(12) 0.0233(12) 0.0400(15) -0.0028(11) -0.0017(10) -0.0047(10)
C18 0.0167(12) 0.0301(13) 0.0405(15) 0.0138(12) -0.0084(11) -0.0055(10)
C19 0.0215(13) 0.0437(15) 0.0210(12) 0.0080(11) -0.0051(10) -0.0110(11)
C20 0.0172(12) 0.0262(12) 0.0246(12) -0.0030(10) -0.0009(9) -0.0078(10)
C21 0.0168(11) 0.0170(10) 0.0155(11) 0.0031(9) -0.0007(8) -0.0069(9)
C22 0.0204(12) 0.0226(11) 0.0222(12) 0.0016(9) -0.0066(9) -0.0092(10)
C23 0.0168(12) 0.0204(11) 0.0309(13) 0.0008(10) -0.0033(10) -0.0017(9)
C24 0.0245(13) 0.0200(11) 0.0243(13) -0.0017(10) 0.0023(10) -0.0075(10)
C25 0.0287(14) 0.0261(12) 0.0241(13) -0.0024(10) -0.0046(10) -0.0149(11)
C26 0.0166(11) 0.0243(11) 0.0244(12) 0.0000(10) -0.0034(9) -0.0086(9)
C27 0.0168(11) 0.0154(10) 0.0181(11) 0.0001(9) -0.0041(9) -0.0059(9)
C28 0.0172(11) 0.0206(11) 0.0197(12) -0.0011(9) -0.0023(9) -0.0049(9)
C29 0.0255(13) 0.0215(11) 0.0186(12) 0.0028(9) -0.0030(9) -0.0097(10)
C30 0.0233(13) 0.0247(12) 0.0301(13) 0.0068(10) -0.0127(10) -0.0087(10)
C31 0.0136(11) 0.0281(12) 0.0358(14) 0.0071(11) -0.0060(10) -0.0050(10)
C32 0.0177(12) 0.0264(12) 0.0238(12) 0.0044(10) -0.0003(9) -0.0060(10)
C33 0.0165(11) 0.0225(11) 0.0188(11) 0.0023(9) 0.0003(9) -0.0058(9)
C34 0.0197(12) 0.0258(12) 0.0259(13) 0.0082(10) -0.0003(10) -0.0058(10)
C35 0.0198(12) 0.0167(11) 0.0210(12) 0.0057(9) -0.0008(9) -0.0034(9)
C36 0.0280(14) 0.0416(15) 0.0271(14) 0.0060(12) -0.0069(11) -0.0164(12)
C37 0.0479(18) 0.0529(17) 0.0164(13) -0.0016(12) -0.0056(12) -0.0235(14)
C38 0.0320(15) 0.0340(14) 0.0242(13) -0.0014(11) 0.0063(11) -0.0105(12)
C39 0.0226(13) 0.0308(13) 0.0283(13) 0.0019(11) 0.0009(10) -0.0104(11)
C40 0.0270(13) 0.0273(12) 0.0199(12) -0.0003(10) -0.0025(10) -0.0102(10)

loop_
_atom_type_symbol
_atom_type_description
_atom_type_scat_dispersion_real
_atom_type_scat_dispersion_imag
_atom_type_scat_source
C C 0.0033 0.0016 'International Tables Vol C Tables 4.2.6.8 and 6.1.1.4'
H H 0.0000 0.0000 'International Tables Vol C Tables 4.2.6.8 and 6.1.1.4'
Cl Cl 0.1484 0.1585 'International Tables Vol C Tables 4.2.6.8 and 6.1.1.4'
P P 0.1023 0.0942 'International Tables Vol C Tables 4.2.6.8 and 6.1.1.4'
Fe Fe 0.3463 0.8444 'International Tables Vol C Tables 4.2.6.8 and 6.1.1.4'

loop_
_geom_angle_atom_site_label_1
_geom_angle_atom_site_label_2
_geom_angle_atom_site_label_3
_geom_angle
Cl1 Fe1 Cl2 129.51(3)
Cl1 Fe1 P1 96.48(2)
Cl2 Fe1 P1 106.90(2)
Cl1 Fe1 P2 103.04(2)
Cl2 Fe1 P2 105.16(2)
P1 Fe1 P2 116.50(2)
C1 P1 C7 103.96(10)
C1 P1 C13 104.12(10)
C7 P1 C13 104.48(10)
C1 P1 Fe1 109.43(7)
C7 P1 Fe1 118.45(7)
C13 P1 Fe1 114.97(8)
C27 P2 C21 103.52(10)
C27 P2 C33 103.04(10)
C21 P2 C33 106.53(10)
C27 P2 Fe1 116.31(7)
C21 P2 Fe1 107.81(7)
C33 P2 Fe1 118.31(8)
C2 C1 C6 118.0(2)
C2 C1 P1 124.08(18)
C6 C1 P1 117.96(17)
C3 C2 C1 120.8(2)
C3 C2 H2 119.6
C1 C2 H2 119.6
C4 C3 C2 120.4(2)
C4 C3 H3 119.8
C2 C3 H3 119.8
C3 C4 C5 119.6(2)
C3 C4 H4 120.2
C5 C4 H4 120.2
C6 C5 C4 120.2(2)
C6 C5 H5 119.9
C4 C5 H5 119.9
C5 C6 C1 121.1(2)
C5 C6 H6 119.4
C1 C6 H6 119.4
C12 C7 C8 119.5(2)
C12 C7 P1 119.25(17)
C8 C7 P1 121.28(16)
C9 C8 C7 120.3(2)
C9 C8 H8 119.8
C7 C8 H8 119.8
C10 C9 C8 119.8(2)
C10 C9 H9 120.1
C8 C9 H9 120.1
C11 C10 C9 120.5(2)
C11 C10 H10 119.8
C9 C10 H10 119.8
C10 C11 C12 119.8(2)
C10 C11 H11 120.1
C12 C11 H11 120.1
C7 C12 C11 120.2(2)
C7 C12 H12 119.9
C11 C12 H12 119.9
C14 C13 P1 113.15(15)
C14 C13 H13A 108.9
P1 C13 H13A 108.9
C14 C13 H13B 108.9
P1 C13 H13B 108.9
H13A C13 H13B 107.8
C15 C14 C13 110.88(18)
C15 C14 H14A 109.5
C13 C14 H14A 109.5
C15 C14 H14B 109.5
C13 C14 H14B 109.5
H14A C14 H14B 108.1
C20 C15 C16 118.4(2)
C20 C15 C14 121.3(2)
C16 C15 C14 120.2(2)
C17 C16 C15 120.7(2)
C17 C16 H16 119.6
C15 C16 H16 119.6
C18 C17 C16 120.0(2)
C18 C17 H17 120.0
C16 C17 H17 120.0
C17 C18 C19 120.0(2)
C17 C18 H18 120.0
C19 C18 H18 120.0
C20 C19 C18 119.8(2)
C20 C19 H19 120.1
C18 C19 H19 120.1
C15 C20 C19 121.0(2)
C15 C20 H20 119.5
C19 C20 H20 119.5
C26 C21 C22 119.1(2)
C26 C21 P2 122.27(16)
C22 C21 P2 118.54(17)
C23 C22 C21 120.5(2)
C23 C22 H22 119.7
C21 C22 H22 119.7
C24 C23 C22 119.8(2)
C24 C23 H23 120.1
C22 C23 H23 120.1
C23 C24 C25 120.2(2)
C23 C24 H24 119.9
C25 C24 H24 119.9
C24 C25 C26 120.1(2)
C24 C25 H25 120.0
C26 C25 H25 120.0
C25 C26 C21 120.3(2)
C25 C26 H26 119.9
C21 C26 H26 119.9
C28 C27 C32 118.6(2)
C28 C27 P2 118.27(16)
C32 C27 P2 123.05(16)
C29 C28 C27 120.8(2)
C29 C28 H28 119.6
C27 C28 H28 119.6
C28 C29 C30 119.8(2)
C28 C29 H29 120.1
C30 C29 H29 120.1
C31 C30 C29 119.8(2)
C31 C30 H30 120.1
C29 C30 H30 120.1
C30 C31 C32 120.5(2)
C30 C31 H31 119.7
C32 C31 H31 119.7
C31 C32 C27 120.4(2)
C31 C32 H32 119.8
C27 C32 H32 119.8
C34 C33 P2 114.52(15)
C34 C33 H33A 108.6
P2 C33 H33A 108.6
C34 C33 H33B 108.6
P2 C33 H33B 108.6
H33A C33 H33B 107.6
C35 C34 C33 111.10(17)
C35 C34 H34A 109.4
C33 C34 H34A 109.4
C35 C34 H34B 109.4
C33 C34 H34B 109.4
H34A C34 H34B 108.0
C36 C35 C40 117.8(2)
C36 C35 C34 120.9(2)
C40 C35 C34 121.3(2)
C35 C36 C37 121.0(2)
C35 C36 H36 119.5
C37 C36 H36 119.5
C38 C37 C36 120.3(3)
C38 C37 H37 119.9
C36 C37 H37 119.9
C37 C38 C39 119.4(2)
C37 C38 H38 120.3
C39 C38 H38 120.3
C38 C39 C40 120.2(2)
C38 C39 H39 119.9
C40 C39 H39 119.9
C39 C40 C35 121.2(2)
C39 C40 H40 119.4
C35 C40 H40 119.4

loop_
_geom_bond_atom_site_label_1
_geom_bond_atom_site_label_2
_geom_bond_distance
Fe1 Cl1 2.2340(6)
Fe1 Cl2 2.2513(6)
Fe1 P1 2.4415(7)
Fe1 P2 2.4657(7)
P1 C1 1.829(2)
P1 C7 1.829(2)
P1 C13 1.832(2)
P2 C27 1.824(2)
P2 C21 1.831(2)
P2 C33 1.833(2)
C1 C2 1.394(3)
C1 C6 1.401(3)
C2 C3 1.387(3)
C2 H2 0.9500
C3 C4 1.381(3)
C3 H3 0.9500
C4 C5 1.386(3)
C4 H4 0.9500
C5 C6 1.378(3)
C5 H5 0.9500
C6 H6 0.9500
C7 C12 1.389(3)
C7 C8 1.392(3)
C8 C9 1.387(3)
C8 H8 0.9500
C9 C10 1.386(4)
C9 H9 0.9500
C10 C11 1.381(4)
C10 H10 0.9500
C11 C12 1.395(3)
C11 H11 0.9500
C12 H12 0.9500
C13 C14 1.534(3)
C13 H13A 0.9900
C13 H13B 0.9900
C14 C15 1.511(3)
C14 H14A 0.9900
C14 H14B 0.9900
C15 C20 1.387(3)
C15 C16 1.399(3)
C16 C17 1.386(3)
C16 H16 0.9500
C17 C18 1.379(3)
C17 H17 0.9500
C18 C19 1.387(3)
C18 H18 0.9500
C19 C20 1.387(3)
C19 H19 0.9500
C20 H20 0.9500
C21 C26 1.392(3)
C21 C22 1.394(3)
C22 C23 1.393(3)
C22 H22 0.9500
C23 C24 1.382(3)
C23 H23 0.9500
C24 C25 1.387(3)
C24 H24 0.9500
C25 C26 1.389(3)
C25 H25 0.9500
C26 H26 0.9500
C27 C28 1.394(3)
C27 C32 1.396(3)
C28 C29 1.386(3)
C28 H28 0.9500
C29 C30 1.395(3)
C29 H29 0.9500
C30 C31 1.374(3)
C30 H30 0.9500
C31 C32 1.387(3)
C31 H31 0.9500
C32 H32 0.9500
C33 C34 1.534(3)
C33 H33A 0.9900
C33 H33B 0.9900
C34 C35 1.516(3)
C34 H34A 0.9900
C34 H34B 0.9900
C35 C36 1.384(3)
C35 C40 1.392(3)
C36 C37 1.391(3)
C36 H36 0.9500
C37 C38 1.376(4)
C37 H37 0.9500
C38 C39 1.379(3)
C38 H38 0.9500
C39 C40 1.382(3)
C39 H39 0.9500
C40 H40 0.9500

loop_
_geom_torsion_atom_site_label_1
_geom_torsion_atom_site_label_2
_geom_torsion_atom_site_label_3
_geom_torsion_atom_site_label_4
_geom_torsion
Cl1 Fe1 P1 C1 -71.74(8)
Cl2 Fe1 P1 C1 63.00(8)
P2 Fe1 P1 C1 -179.82(7)
Cl1 Fe1 P1 C7 169.45(9)
Cl2 Fe1 P1 C7 -55.82(9)
P2 Fe1 P1 C7 61.36(9)
Cl1 Fe1 P1 C13 44.97(8)
Cl2 Fe1 P1 C13 179.71(8)
P2 Fe1 P1 C13 -63.11(8)
Cl1 Fe1 P2 C27 -48.12(8)
Cl2 Fe1 P2 C27 174.20(8)
P1 Fe1 P2 C27 56.06(8)
Cl1 Fe1 P2 C21 67.53(7)
Cl2 Fe1 P2 C21 -70.16(7)
P1 Fe1 P2 C21 171.71(7)
Cl1 Fe1 P2 C33 -171.64(8)
Cl2 Fe1 P2 C33 50.68(8)
P1 Fe1 P2 C33 -67.46(8)
C7 P1 C1 C2 -104.7(2)
C13 P1 C1 C2 4.5(2)
Fe1 P1 C1 C2 127.89(18)
C7 P1 C1 C6 76.11(19)
C13 P1 C1 C6 -174.73(18)
Fe1 P1 C1 C6 -51.35(19)
C6 C1 C2 C3 -0.5(3)
P1 C1 C2 C3 -179.79(19)
C1 C2 C3 C4 -0.6(4)
C2 C3 C4 C5 0.7(4)
C3 C4 C5 C6 0.3(4)
C4 C5 C6 C1 -1.5(4)
C2 C1 C6 C5 1.6(3)
P1 C1 C6 C5 -179.08(18)
C1 P1 C7 C12 -123.80(19)
C13 P1 C7 C12 127.31(19)
Fe1 P1 C7 C12 -2.2(2)
C1 P1 C7 C8 56.5(2)
C13 P1 C7 C8 -52.3(2)
Fe1 P1 C7 C8 178.18(16)
C12 C7 C8 C9 0.0(4)
P1 C7 C8 C9 179.69(19)
C7 C8 C9 C10 0.2(4)
C8 C9 C10 C11 -0.1(4)
C9 C10 C11 C12 -0.2(4)
C8 C7 C12 C11 -0.4(3)
P1 C7 C12 C11 179.96(18)
C10 C11 C12 C7 0.5(4)
C1 P1 C13 C14 -177.45(16)
C7 P1 C13 C14 -68.67(19)
Fe1 P1 C13 C14 62.85(18)
P1 C13 C14 C15 173.31(15)
C13 C14 C15 C20 100.1(3)
C13 C14 C15 C16 -77.0(3)
C20 C15 C16 C17 -1.2(3)
C14 C15 C16 C17 175.9(2)
C15 C16 C17 C18 0.7(4)
C16 C17 C18 C19 0.1(4)
C17 C18 C19 C20 -0.4(4)
C16 C15 C20 C19 0.9(3)
C14 C15 C20 C19 -176.2(2)
C18 C19 C20 C15 -0.1(4)
C27 P2 C21 C26 -37.34(19)
C33 P2 C21 C26 70.92(19)
Fe1 P2 C21 C26 -161.13(15)
C27 P2 C21 C22 139.61(16)
C33 P2 C21 C22 -112.13(17)
Fe1 P2 C21 C22 15.82(17)
C26 C21 C22 C23 0.1(3)
P2 C21 C22 C23 -176.92(16)
C21 C22 C23 C24 0.4(3)
C22 C23 C24 C25 -0.8(3)
C23 C24 C25 C26 0.6(3)
C24 C25 C26 C21 0.0(3)
C22 C21 C26 C25 -0.4(3)
P2 C21 C26 C25 176.57(16)
C21 P2 C27 C28 -57.22(19)
C33 P2 C27 C28 -168.08(17)
Fe1 P2 C27 C28 60.80(19)
C21 P2 C27 C32 125.3(2)
C33 P2 C27 C32 14.5(2)
Fe1 P2 C27 C32 -116.63(18)
C32 C27 C28 C29 -0.3(3)
P2 C27 C28 C29 -177.89(17)
C27 C28 C29 C30 0.4(3)
C28 C29 C30 C31 -0.1(4)
C29 C30 C31 C32 -0.2(4)
C30 C31 C32 C27 0.3(4)
C28 C27 C32 C31 0.0(3)
P2 C27 C32 C31 177.43(19)
C27 P2 C33 C34 171.91(17)
C21 P2 C33 C34 63.3(2)
Fe1 P2 C33 C34 -58.19(19)
P2 C33 C34 C35 163.93(17)
C33 C34 C35 C36 -122.1(2)
C33 C34 C35 C40 56.0(3)
C40 C35 C36 C37 0.4(3)
C34 C35 C36 C37 178.5(2)
C35 C36 C37 C38 0.2(4)
C36 C37 C38 C39 -0.3(4)
C37 C38 C39 C40 -0.1(4)
C38 C39 C40 C35 0.8(3)
C36 C35 C40 C39 -0.9(3)
C34 C35 C40 C39 -179.0(2)
